data_7127818
loop_
_publ_author_name
'D, Basavaraja'
'M S, Ajay Krishna'
'Krishnan, Jagadeesh'
'C S, Athira'
'R R, Amrutha'
'Suresh, Eringathodi'
'Somappa, Sasidhar B.'

_publ_section_title
;
 Base-enabled access to diastereoselective spirofuran oxindoles and
 \g-functionalized allenoates.
;
_journal_issue 14
_journal_name_full 'Chemical communications (Cambridge, England)'
_journal_page_first 1746
_journal_page_last 1749
_journal_paper_doi 10.1039/d0cc07715a
_journal_volume 57
_journal_year 2021
_chemical_formula_sum 'C27 H28 N2 O6'
_chemical_formula_weight 476.51
_space_group_crystal_system monoclinic
_space_group_IT_number 15
_space_group_name_Hall '-C 2yc'
_space_group_name_H-M_alt 'C 1 2/c 1'
_atom_sites_solution_hydrogens geom
_audit_creation_method SHELXL-2013
_audit_update_record
;
2020-01-23 deposited with the CCDC.	2021-01-12 downloaded from the CCDC.
;
_cell_angle_alpha 90
_cell_angle_beta 96.663(9)
_cell_angle_gamma 90
_cell_formula_units_Z 8
_cell_length_a 31.063(16)
_cell_length_b 11.549(6)
_cell_length_c 14.001(8)
_cell_measurement_reflns_used 4403
_cell_measurement_temperature 301(2)
_cell_measurement_theta_max 27.5
_cell_measurement_theta_min 3.1
_cell_volume 4989(5)
_computing_cell_refinement
;
CrystalClear-SM Expert 2.1 b29 (Rigaku, 2013)
;
_computing_data_collection
;
CrystalClear-SM Expert 2.1 b29 (Rigaku, 2013)
;
_computing_data_reduction
;
CrystalClear-SM Expert 2.1 b29 (Rigaku, 2013)
;
_computing_structure_refinement 'SHELXL-2013 (Sheldrick, 2013)'
_computing_structure_solution 'SHELXL-2013 (Sheldrick, 2013)'
_diffrn_ambient_temperature 301(2)
_diffrn_measured_fraction_theta_full 0.988
_diffrn_measured_fraction_theta_max 0.981
_diffrn_measurement_device_type
;
Rigaku Saturn724+ (4x4 bin mode)
;
_diffrn_measurement_method 'profile data from \w-scans'
_diffrn_radiation_type MoK\a
_diffrn_radiation_wavelength 0.71073
_diffrn_reflns_av_R_equivalents 0.1024
_diffrn_reflns_av_unetI/netI 0.0846
_diffrn_reflns_Laue_measured_fraction_full 0.988
_diffrn_reflns_Laue_measured_fraction_max 0.981
_diffrn_reflns_limit_h_max 40
_diffrn_reflns_limit_h_min -39
_diffrn_reflns_limit_k_max 14
_diffrn_reflns_limit_k_min -9
_diffrn_reflns_limit_l_max 17
_diffrn_reflns_limit_l_min -17
_diffrn_reflns_number 22026
_diffrn_reflns_point_group_measured_fraction_full 0.988
_diffrn_reflns_point_group_measured_fraction_max 0.981
_diffrn_reflns_theta_full 25.242
_diffrn_reflns_theta_max 27.507
_diffrn_reflns_theta_min 3.071
_exptl_absorpt_coefficient_mu 0.090
_exptl_absorpt_correction_T_max 1.000
_exptl_absorpt_correction_T_min 0.524
_exptl_absorpt_correction_type empirical
_exptl_absorpt_process_details
;
R. H. Blessing Acta Crystallogr., Sect. A, 1995, 51, 33-58
;
_exptl_crystal_colour Colorless
_exptl_crystal_density_diffrn 1.269
_exptl_crystal_description Block
_exptl_crystal_F_000 2016
_exptl_crystal_size_max 0.220
_exptl_crystal_size_mid 0.200
_exptl_crystal_size_min 0.160
_refine_diff_density_max 0.250
_refine_diff_density_min -0.230
_refine_diff_density_rms 0.050
_refine_ls_extinction_method none
_refine_ls_goodness_of_fit_ref 0.804
_refine_ls_hydrogen_treatment constr
_refine_ls_matrix_type full
_refine_ls_number_parameters 317
_refine_ls_number_reflns 5637
_refine_ls_number_restraints 0
_refine_ls_restrained_S_all 0.804
_refine_ls_R_factor_all 0.0758
_refine_ls_R_factor_gt 0.0540
_refine_ls_shift/su_max 0.000
_refine_ls_shift/su_mean 0.000
_refine_ls_structure_factor_coef Fsqd
_refine_ls_weighting_details 'w=1/[\s^2^(Fo^2^)+(0.0593P)^2^] where P=(Fo^2^+2Fc^2^)/3'
_refine_ls_weighting_scheme calc
_refine_ls_wR_factor_gt 0.1281
_refine_ls_wR_factor_ref 0.1346
_reflns_Friedel_coverage 0.000
_reflns_number_gt 3141
_reflns_number_total 5637
_reflns_threshold_expression 'I > 2\s(I)'
_cod_data_source_file d0cc07715a2.cif
_cod_data_source_block shelx
_cod_depositor_comments
;
The following automatic conversions were performed:

data item '_exptl_absorpt_correction_type' value 'Empirical' was
changed to 'empirical' in accordance with the
/home/data/users/saulius/crontab/automatic-downloads/rss-feeds/RSC/lib/dictionaries/cif_core.dic
dictionary named 'cif_core.dic' version 2.4.2 last updated on
2011-04-26.

Automatic conversion script
Id: cif_fix_values 7556 2019-12-06 15:28:31Z antanas 

 Adding full bibliography for 7127818--7127819.cif.
;
_cod_original_sg_symbol_H-M 'C 2/c'
_cod_database_code 7127818
_shelx_space_group_comment
;
The symmetry employed for this shelxl refinement is uniquely defined
by the following loop, which should always be used as a source of
symmetry information in preference to the above space-group names.
They are only intended as comments.
;
_shelx_estimated_absorpt_t_min 0.980
_shelx_estimated_absorpt_t_max 0.986
_shelxl_version_number 2013-4

loop_
_space_group_symop_operation_xyz
'x, y, z'
'-x, y, -z+1/2'
'x+1/2, y+1/2, z'
'-x+1/2, y+1/2, -z+1/2'
'-x, -y, -z'
'x, -y, z-1/2'
'-x+1/2, -y+1/2, -z'
'x+1/2, -y+1/2, z-1/2'

loop_
_atom_site_label
_atom_site_type_symbol
_atom_site_fract_x
_atom_site_fract_y
_atom_site_fract_z
_atom_site_U_iso_or_equiv
_atom_site_adp_type
_atom_site_occupancy
_atom_site_site_symmetry_order
_atom_site_calc_flag
_atom_site_refinement_flags_posn
_atom_site_refinement_flags_adp
_atom_site_refinement_flags_occupancy
_atom_site_disorder_assembly
_atom_site_disorder_group
O1 O 0.40834(4) 0.34913(10) 0.09402(9) 0.0387(3) Uani 1 1 d . . . . .
O8 O 0.41165(5) 0.11276(11) 0.16453(9) 0.0505(4) Uani 1 1 d . . . . .
H8 H 0.4199 0.1702 0.1958 0.076 Uiso 1 1 calc R U . . .
O11 O 0.33752(5) 0.01543(12) 0.04398(12) 0.0637(5) Uani 1 1 d . . . . .
O20 O 0.44214(5) 0.29655(12) 0.29344(11) 0.0564(4) Uani 1 1 d . . . . .
O29 O 0.34279(5) 0.43989(15) 0.33501(11) 0.0690(5) Uani 1 1 d . . . . .
O30 O 0.28453(4) 0.36681(12) 0.24370(10) 0.0515(4) Uani 1 1 d . . . . .
N10 N 0.39070(5) 0.00507(13) -0.05593(12) 0.0445(4) Uani 1 1 d . . . . .
N21 N 0.44197(5) 0.49571(13) 0.29619(12) 0.0457(4) Uani 1 1 d . . . . .
C2 C 0.39457(5) 0.40825(15) 0.17426(13) 0.0356(4) Uani 1 1 d . . . . .
C3 C 0.35153(5) 0.35338(14) 0.18705(13) 0.0367(4) Uani 1 1 d . . . . .
C4 C 0.34240(6) 0.27172(15) 0.12196(14) 0.0395(4) Uani 1 1 d . . . . .
H4 H 0.3175 0.2262 0.1171 0.047 Uiso 1 1 calc R U . . .
C5 C 0.37708(6) 0.26183(14) 0.05723(13) 0.0358(4) Uani 1 1 d . . . . .
C6 C 0.36054(7) 0.29095(17) -0.04604(14) 0.0498(5) Uani 1 1 d . . . . .
H6A H 0.3460 0.3644 -0.0483 0.075 Uiso 1 1 calc R U . . .
H6B H 0.3406 0.2321 -0.0718 0.075 Uiso 1 1 calc R U . . .
H6C H 0.3845 0.2947 -0.0835 0.075 Uiso 1 1 calc R U . . .
C7 C 0.40111(6) 0.14393(14) 0.06713(13) 0.0381(4) Uani 1 1 d . . . . .
C9 C 0.37188(7) 0.04737(15) 0.01904(15) 0.0442(5) Uani 1 1 d . . . . .
C12 C 0.37238(8) -0.08648(18) -0.11950(16) 0.0586(6) Uani 1 1 d . . . . .
H12A H 0.3440 -0.1059 -0.1037 0.088 Uiso 1 1 calc R U . . .
H12B H 0.3907 -0.1536 -0.1118 0.088 Uiso 1 1 calc R U . . .
H12C H 0.3704 -0.0604 -0.1850 0.088 Uiso 1 1 calc R U . . .
C13 C 0.43121(6) 0.05751(15) -0.06252(14) 0.0390(4) Uani 1 1 d . . . . .
C14 C 0.43953(6) 0.13988(14) 0.00980(13) 0.0379(4) Uani 1 1 d . . . . .
C15 C 0.47826(6) 0.19830(16) 0.02050(15) 0.0451(5) Uani 1 1 d . . . . .
H15 H 0.4842 0.2529 0.0691 0.054 Uiso 1 1 calc R U . . .
C16 C 0.50847(6) 0.17442(18) -0.04244(16) 0.0525(5) Uani 1 1 d . . . . .
H16 H 0.5348 0.2138 -0.0365 0.063 Uiso 1 1 calc R U . . .
C17 C 0.49964(7) 0.09248(18) -0.11378(16) 0.0525(5) Uani 1 1 d . . . . .
H17 H 0.5202 0.0774 -0.1555 0.063 Uiso 1 1 calc R U . . .
C18 C 0.46083(7) 0.03231(17) -0.12460(15) 0.0475(5) Uani 1 1 d . . . . .
H18 H 0.4551 -0.0233 -0.1724 0.057 Uiso 1 1 calc R U . . .
C19 C 0.42909(6) 0.39029(16) 0.26226(14) 0.0411(4) Uani 1 1 d . . . . .
C22 C 0.47215(8) 0.5139(2) 0.38240(18) 0.0718(7) Uani 1 1 d . . . . .
H22A H 0.4815 0.4403 0.4092 0.108 Uiso 1 1 calc R U . . .
H22B H 0.4580 0.5568 0.4286 0.108 Uiso 1 1 calc R U . . .
H22C H 0.4968 0.5566 0.3662 0.108 Uiso 1 1 calc R U . . .
C23 C 0.42165(6) 0.58517(15) 0.23942(14) 0.0390(4) Uani 1 1 d . . . . .
C24 C 0.42630(6) 0.70279(16) 0.25093(16) 0.0485(5) Uani 1 1 d . . . . .
H24 H 0.4451 0.7339 0.3009 0.058 Uiso 1 1 calc R U . . .
C25 C 0.40191(7) 0.77338(17) 0.18511(17) 0.0528(6) Uani 1 1 d . . . . .
H25 H 0.4039 0.8534 0.1920 0.063 Uiso 1 1 calc R U . . .
C26 C 0.37484(7) 0.72754(17) 0.11002(17) 0.0559(6) Uani 1 1 d . . . . .
H26 H 0.3591 0.7767 0.0664 0.067 Uiso 1 1 calc R U . . .
C27 C 0.37077(6) 0.60865(16) 0.09878(15) 0.0490(5) Uani 1 1 d . . . . .
H27 H 0.3526 0.5776 0.0477 0.059 Uiso 1 1 calc R U . . .
C28 C 0.32645(6) 0.39168(16) 0.26406(15) 0.0439(5) Uani 1 1 d . . . . .
C31 C 0.25153(6) 0.40504(19) 0.30586(17) 0.0538(6) Uani 1 1 d . . . . .
C32 C 0.25213(9) 0.5345(2) 0.3134(3) 0.1026(11) Uani 1 1 d . . . . .
H32A H 0.2787 0.5589 0.3498 0.154 Uiso 1 1 calc R U . . .
H32B H 0.2280 0.5599 0.3452 0.154 Uiso 1 1 calc R U . . .
H32C H 0.2501 0.5677 0.2502 0.154 Uiso 1 1 calc R U . . .
C33 C 0.25911(9) 0.3440(3) 0.4003(2) 0.1004(11) Uani 1 1 d . . . . .
H33A H 0.2857 0.3710 0.4350 0.151 Uiso 1 1 calc R U . . .
H33B H 0.2610 0.2621 0.3896 0.151 Uiso 1 1 calc R U . . .
H33C H 0.2355 0.3596 0.4370 0.151 Uiso 1 1 calc R U . . .
C34 C 0.20967(7) 0.3651(3) 0.2493(2) 0.0830(9) Uani 1 1 d . . . . .
H34A H 0.2095 0.2821 0.2454 0.125 Uiso 1 1 calc R U . . .
H34B H 0.2074 0.3971 0.1856 0.125 Uiso 1 1 calc R U . . .
H34C H 0.1856 0.3907 0.2809 0.125 Uiso 1 1 calc R U . . .
C35 C 0.39388(6) 0.53767(15) 0.16401(14) 0.0370(4) Uani 1 1 d . . . . .

loop_
_atom_site_aniso_label
_atom_site_aniso_U_11
_atom_site_aniso_U_22
_atom_site_aniso_U_33
_atom_site_aniso_U_23
_atom_site_aniso_U_13
_atom_site_aniso_U_12
O1 0.0366(6) 0.0390(6) 0.0408(8) -0.0069(6) 0.0065(6) -0.0035(5)
O8 0.0737(10) 0.0450(7) 0.0328(8) 0.0058(6) 0.0065(7) 0.0075(7)
O11 0.0648(10) 0.0556(9) 0.0758(12) -0.0128(8) 0.0297(9) -0.0188(7)
O20 0.0594(9) 0.0494(8) 0.0554(10) 0.0055(7) -0.0142(7) 0.0066(7)
O29 0.0488(9) 0.1046(13) 0.0541(11) -0.0381(10) 0.0080(8) -0.0120(8)
O30 0.0355(7) 0.0670(9) 0.0527(9) -0.0171(7) 0.0085(6) -0.0041(6)
N10 0.0532(10) 0.0393(8) 0.0425(10) -0.0079(7) 0.0115(8) -0.0022(7)
N21 0.0420(9) 0.0475(9) 0.0438(10) -0.0054(8) -0.0111(7) 0.0005(7)
C2 0.0342(9) 0.0387(9) 0.0329(10) -0.0032(8) -0.0002(8) 0.0007(7)
C3 0.0349(9) 0.0391(9) 0.0362(11) -0.0024(8) 0.0040(8) 0.0009(7)
C4 0.0345(9) 0.0405(10) 0.0433(12) -0.0032(8) 0.0040(8) -0.0025(7)
C5 0.0387(9) 0.0333(9) 0.0349(11) -0.0037(8) 0.0022(8) -0.0014(7)
C6 0.0557(12) 0.0529(12) 0.0386(12) -0.0006(9) -0.0044(10) 0.0089(10)
C7 0.0486(10) 0.0361(9) 0.0300(11) 0.0017(8) 0.0061(8) 0.0016(8)
C9 0.0537(12) 0.0353(9) 0.0458(13) -0.0007(9) 0.0156(10) -0.0024(8)
C12 0.0691(14) 0.0523(12) 0.0541(15) -0.0149(10) 0.0058(12) -0.0065(10)
C13 0.0454(10) 0.0368(9) 0.0351(11) 0.0046(8) 0.0055(9) 0.0074(8)
C14 0.0425(10) 0.0349(9) 0.0363(11) 0.0061(8) 0.0042(8) 0.0081(8)
C15 0.0431(10) 0.0443(10) 0.0466(13) 0.0020(9) -0.0011(9) 0.0063(8)
C16 0.0385(11) 0.0583(13) 0.0606(15) 0.0077(11) 0.0050(10) 0.0072(9)
C17 0.0459(11) 0.0618(13) 0.0517(14) 0.0112(11) 0.0140(10) 0.0167(10)
C18 0.0589(12) 0.0452(10) 0.0393(12) 0.0009(9) 0.0090(10) 0.0111(9)
C19 0.0380(10) 0.0435(10) 0.0400(12) -0.0003(9) -0.0027(8) 0.0022(8)
C22 0.0717(16) 0.0738(15) 0.0606(17) -0.0127(13) -0.0323(13) 0.0016(12)
C23 0.0355(9) 0.0412(10) 0.0401(12) -0.0031(8) 0.0039(8) -0.0003(8)
C24 0.0443(11) 0.0447(11) 0.0565(14) -0.0136(10) 0.0062(10) -0.0072(9)
C25 0.0548(12) 0.0378(10) 0.0682(16) -0.0037(10) 0.0172(12) -0.0032(9)
C26 0.0605(13) 0.0450(11) 0.0615(16) 0.0077(10) 0.0047(12) 0.0094(10)
C27 0.0506(12) 0.0469(11) 0.0468(13) -0.0009(9) -0.0054(10) 0.0031(9)
C28 0.0381(10) 0.0488(11) 0.0450(13) -0.0092(9) 0.0061(9) -0.0019(8)
C31 0.0361(10) 0.0667(13) 0.0603(15) -0.0105(11) 0.0123(10) 0.0001(9)
C32 0.0712(18) 0.0759(18) 0.167(3) -0.033(2) 0.040(2) 0.0052(15)
C33 0.0736(18) 0.166(3) 0.066(2) 0.025(2) 0.0257(16) 0.0108(19)
C34 0.0427(13) 0.111(2) 0.095(2) -0.0136(17) 0.0088(14) -0.0061(13)
C35 0.0349(9) 0.0390(9) 0.0364(11) -0.0035(8) 0.0009(8) 0.0002(7)

loop_
_atom_type_symbol
_atom_type_description
_atom_type_scat_dispersion_real
_atom_type_scat_dispersion_imag
_atom_type_scat_source
C C 0.0033 0.0016 'International Tables Vol C Tables 4.2.6.8 and 6.1.1.4'
H H 0.0000 0.0000 'International Tables Vol C Tables 4.2.6.8 and 6.1.1.4'
N N 0.0061 0.0033 'International Tables Vol C Tables 4.2.6.8 and 6.1.1.4'
O O 0.0106 0.0060 'International Tables Vol C Tables 4.2.6.8 and 6.1.1.4'

loop_
_geom_angle_atom_site_label_1
_geom_angle_atom_site_label_2
_geom_angle_atom_site_label_3
_geom_angle
_geom_angle_site_symmetry_1
_geom_angle_site_symmetry_3
_geom_angle_publ_flag
C2 O1 C5 111.31(12) . . ?
C28 O30 C31 122.29(16) . . ?
C9 N10 C13 111.46(16) . . ?
C9 N10 C12 124.36(17) . . ?
C13 N10 C12 124.14(15) . . ?
C19 N21 C23 111.59(16) . . ?
C19 N21 C22 123.92(18) . . ?
C23 N21 C22 124.47(17) . . ?
O1 C2 C35 113.86(14) . . ?
O1 C2 C3 104.12(14) . . ?
C35 C2 C3 115.25(14) . . ?
O1 C2 C19 108.64(14) . . ?
C35 C2 C19 102.12(14) . . ?
C3 C2 C19 112.96(15) . . ?
C4 C3 C28 129.20(17) . . ?
C4 C3 C2 109.93(15) . . ?
C28 C3 C2 120.87(16) . . ?
C3 C4 C5 111.23(16) . . ?
O1 C5 C4 103.41(14) . . ?
O1 C5 C6 108.86(15) . . ?
C4 C5 C6 111.97(16) . . ?
O1 C5 C7 106.42(14) . . ?
C4 C5 C7 112.78(14) . . ?
C6 C5 C7 112.74(15) . . ?
O8 C7 C14 113.30(16) . . ?
O8 C7 C9 107.22(14) . . ?
C14 C7 C9 101.92(14) . . ?
O8 C7 C5 111.43(14) . . ?
C14 C7 C5 112.36(14) . . ?
C9 C7 C5 110.04(16) . . ?
O11 C9 N10 125.87(19) . . ?
O11 C9 C7 125.79(17) . . ?
N10 C9 C7 108.34(15) . . ?
C18 C13 C14 121.73(18) . . ?
C18 C13 N10 128.43(18) . . ?
C14 C13 N10 109.75(15) . . ?
C15 C14 C13 120.13(17) . . ?
C15 C14 C7 131.43(18) . . ?
C13 C14 C7 108.40(16) . . ?
C14 C15 C16 118.81(19) . . ?
C17 C16 C15 120.24(19) . . ?
C16 C17 C18 121.39(19) . . ?
C13 C18 C17 117.7(2) . . ?
O20 C19 N21 127.01(19) . . ?
O20 C19 C2 125.03(17) . . ?
N21 C19 C2 107.95(16) . . ?
C24 C23 C35 121.65(18) . . ?
C24 C23 N21 128.72(19) . . ?
C35 C23 N21 109.63(16) . . ?
C23 C24 C25 117.5(2) . . ?
C26 C25 C24 121.36(19) . . ?
C25 C26 C27 120.5(2) . . ?
C35 C27 C26 119.0(2) . . ?
O29 C28 O30 125.94(18) . . ?
O29 C28 C3 122.55(18) . . ?
O30 C28 C3 111.51(17) . . ?
O30 C31 C33 109.24(19) . . ?
O30 C31 C32 109.52(18) . . ?
C33 C31 C32 114.1(3) . . ?
O30 C31 C34 102.23(18) . . ?
C33 C31 C34 110.9(2) . . ?
C32 C31 C34 110.1(2) . . ?
C27 C35 C23 120.01(18) . . ?
C27 C35 C2 131.39(18) . . ?
C23 C35 C2 108.56(16) . . ?

loop_
_geom_bond_atom_site_label_1
_geom_bond_atom_site_label_2
_geom_bond_distance
_geom_bond_site_symmetry_2
_geom_bond_publ_flag
O1 C2 1.422(2) . ?
O1 C5 1.452(2) . ?
O8 C7 1.412(2) . ?
O11 C9 1.218(2) . ?
O20 C19 1.219(2) . ?
O29 C28 1.199(2) . ?
O30 C28 1.332(2) . ?
O30 C31 1.487(2) . ?
N10 C9 1.351(2) . ?
N10 C13 1.409(2) . ?
N10 C12 1.455(2) . ?
N21 C19 1.351(2) . ?
N21 C23 1.408(2) . ?
N21 C22 1.455(3) . ?
C2 C35 1.501(2) . ?
C2 C3 1.509(2) . ?
C2 C19 1.551(3) . ?
C3 C4 1.319(2) . ?
C3 C28 1.470(3) . ?
C4 C5 1.491(2) . ?
C5 C6 1.515(3) . ?
C5 C7 1.551(2) . ?
C7 C14 1.514(3) . ?
C7 C9 1.543(3) . ?
C13 C18 1.368(3) . ?
C13 C14 1.391(3) . ?
C14 C15 1.372(3) . ?
C15 C16 1.388(3) . ?
C16 C17 1.380(3) . ?
C17 C18 1.385(3) . ?
C23 C24 1.374(3) . ?
C23 C35 1.396(3) . ?
C24 C25 1.388(3) . ?
C25 C26 1.374(3) . ?
C26 C27 1.386(3) . ?
C27 C35 1.367(3) . ?
C31 C33 1.493(3) . ?
C31 C32 1.499(3) . ?
C31 C34 1.514(3) . ?
